data_1564417
loop_
_publ_author_name
'Pucho\<nov\'a, Miroslava'
'Maroszov\'a, Jaroslava'
'Vaskov\'a, Zuzana'
'Maz\'ur, Milan'
'Valigura, Du\<san'
'Koman, Marian'
'Moncol, Jan'

_publ_section_title
;
 One dimensional carboxylatocopper(II) coordination polymers with
 4-pyridylmethanol
;
_journal_name_full 'Inorganica Chimica Acta'
_journal_page_first 119763
_journal_paper_doi 10.1016/j.ica.2020.119763
_journal_volume 510
_journal_year 2020
_chemical_formula_moiety 'C26 H22 Cu N4 O10'
_chemical_formula_sum 'C26 H22 Cu N4 O10'
_chemical_formula_weight 614.01
_space_group_crystal_system triclinic
_space_group_IT_number 2
_space_group_name_Hall '-P 1'
_space_group_name_H-M_alt 'P -1'
_atom_sites_solution_hydrogens mixed
_atom_sites_solution_primary dual
_cell_angle_alpha 80.910(5)
_cell_angle_beta 75.420(4)
_cell_angle_gamma 82.980(4)
_cell_formula_units_Z 1
_cell_length_a 7.0351(4)
_cell_length_b 7.5386(4)
_cell_length_c 12.1405(7)
_cell_measurement_reflns_used 17817
_cell_measurement_temperature 100
_cell_measurement_theta_max 71.97
_cell_measurement_theta_min 3.80
_cell_volume 613.01(6)
_computing_cell_refinement
;
X-Area Recipe 1.33.0.0 (STOE, 2015)
;
_computing_data_collection
;
X-Area Pilatus3_SV 1.31.150.0 (STOE, 2018)
;
_computing_data_reduction
;
X-Area Integrate 1.73.1.0 (STOE, 2018)
X-Area LANA 1.73.2.0 (STOE, 2018)
;
_computing_molecular_graphics 'Olex2 (Dolomanov et al., 2009)'
_computing_publication_material
;
STOE & Cie GmbH, X-Area, software package for collecting single-crystal or
multi-domain crystal data on STOE area-detector diffractometers, for image
processing, for the correction and scaling of reflection intensities and
for outlier rejection, version 1.84, Darmstadt 2018
;
_computing_structure_refinement 'ShelXL (Sheldrick, 2015)'
_computing_structure_solution 'ShelXT (Sheldrick, 2015)'
_diffrn_ambient_temperature 100
_diffrn_detector 'Pilatus3R 300K'
_diffrn_detector_area_resol_mean 5.81
_diffrn_detector_type 'DECTRIS PILATUS3R 300K'
_diffrn_measured_fraction_theta_full 0.970
_diffrn_measured_fraction_theta_max 0.947
_diffrn_measurement_device 'Eulerian 4-circle diffractometer'
_diffrn_measurement_device_type 'Stoe StadiVari'
_diffrn_measurement_method '\w scans'
_diffrn_radiation_collimation '0.6 mm diameter'
_diffrn_radiation_monochromator 'Graded multilayer mirror'
_diffrn_radiation_polarisn_norm 270
_diffrn_radiation_type CuK\a
_diffrn_radiation_wavelength 1.54186
_diffrn_reflns_av_R_equivalents 0.0208
_diffrn_reflns_av_unetI/netI 0.0178
_diffrn_reflns_Laue_measured_fraction_full 0.970
_diffrn_reflns_Laue_measured_fraction_max 0.947
_diffrn_reflns_limit_h_max 8
_diffrn_reflns_limit_h_min -7
_diffrn_reflns_limit_k_max 9
_diffrn_reflns_limit_k_min -5
_diffrn_reflns_limit_l_max 14
_diffrn_reflns_limit_l_min -14
_diffrn_reflns_number 9992
_diffrn_reflns_point_group_measured_fraction_full 0.970
_diffrn_reflns_point_group_measured_fraction_max 0.947
_diffrn_reflns_theta_full 67.686
_diffrn_reflns_theta_max 71.514
_diffrn_reflns_theta_min 3.796
_diffrn_source 'Genix3D Cu HF'
_diffrn_source_current 0.600
_diffrn_source_power 0.030
_diffrn_source_voltage 50
_exptl_absorpt_coefficient_mu 1.885
_exptl_absorpt_correction_T_max 0.610
_exptl_absorpt_correction_T_min 0.180
_exptl_absorpt_correction_type multi-scan
_exptl_absorpt_process_details
;
STOE LANA, J. Koziskova, F. Hahn, J. Richter, J. Kozisek,
Acta Chimica Slovaca, vol. 9, no. 2, 2016, pp. 136 - 140.
;
_exptl_crystal_colour blue
_exptl_crystal_colour_primary blue
_exptl_crystal_density_diffrn 1.663
_exptl_crystal_description needle
_exptl_crystal_F_000 315
_exptl_crystal_size_max 0.45
_exptl_crystal_size_mid 0.15
_exptl_crystal_size_min 0.1
_refine_diff_density_max 0.942
_refine_diff_density_min -0.604
_refine_diff_density_rms 0.102
_refine_ls_extinction_coef .
_refine_ls_extinction_method none
_refine_ls_goodness_of_fit_ref 1.187
_refine_ls_hydrogen_treatment constr
_refine_ls_matrix_type full
_refine_ls_number_parameters 187
_refine_ls_number_reflns 2264
_refine_ls_number_restraints 0
_refine_ls_restrained_S_all 1.187
_refine_ls_R_factor_all 0.0547
_refine_ls_R_factor_gt 0.0514
_refine_ls_shift/su_max 0.000
_refine_ls_shift/su_mean 0.000
_refine_ls_structure_factor_coef Fsqd
_refine_ls_weighting_details 'w=1/[\s^2^(Fo^2^)+3.9249P] where P=(Fo^2^+2Fc^2^)/3'
_refine_ls_weighting_scheme calc
_refine_ls_wR_factor_gt 0.1363
_refine_ls_wR_factor_ref 0.1376
_reflns_Friedel_coverage 0.000
_reflns_Friedel_fraction_full .
_reflns_Friedel_fraction_max .
_reflns_number_gt 2085
_reflns_number_total 2264
_reflns_threshold_expression 'I > 2\s(I)'
_cod_data_source_file 7.cif
_cod_data_source_block 7
_cod_original_cell_volume 613.02(6)
_cod_database_code 1564417
_shelx_space_group_comment
;
The symmetry employed for this shelxl refinement is uniquely defined
by the following loop, which should always be used as a source of
symmetry information in preference to the above space-group names.
They are only intended as comments.
;
_shelx_estimated_absorpt_t_max 0.834
_shelx_estimated_absorpt_t_min 0.484
_olex2_refinement_description
;
1. Fixed Uiso
 At 1.2 times of:
  All C(H) groups, All C(H,H) groups
 At 1.5 times of:
  All O(H) groups
2.a Riding coordinates:
 O3(H3)
2.b Secondary CH2 refined with riding coordinates:
 C14(H14A,H14B)
2.c Aromatic/amide H refined with riding coordinates:
 C3(H3A), C4(H4), C6(H6), C7(H7), C9(H9), C10(H10), C12(H12), C13(H13)
;
_olex2_submission_special_instructions 'No special instructions were received'

loop_
_space_group_symop_operation_xyz
'x, y, z'
'-x, -y, -z'

loop_
_atom_site_label
_atom_site_type_symbol
_atom_site_fract_x
_atom_site_fract_y
_atom_site_fract_z
_atom_site_U_iso_or_equiv
_atom_site_adp_type
_atom_site_occupancy
_atom_site_site_symmetry_order
_atom_site_calc_flag
_atom_site_refinement_flags_posn
_atom_site_refinement_flags_adp
_atom_site_refinement_flags_occupancy
_atom_site_disorder_assembly
_atom_site_disorder_group
Cu1 Cu 1.000000 0.500000 0.000000 0.0146(2) Uani 1 2 d S T P . .
O1 O 0.7949(4) 0.4451(4) 0.1448(2) 0.0182(6) Uani 1 1 d . . . . .
O2 O 0.9286(5) 0.5186(4) 0.2801(3) 0.0229(7) Uani 1 1 d . . . . .
O3 O 0.7729(4) 1.4294(4) -0.0990(3) 0.0189(6) Uani 1 1 d . . . . .
H3 H 0.855966 1.418781 -0.161382 0.028 Uiso 1 1 d R . . . .
O4 O 0.0158(5) 0.1385(6) 0.5788(3) 0.0373(9) Uani 1 1 d . . . . .
O5 O 0.2230(5) 0.0567(4) 0.6866(3) 0.0267(7) Uani 1 1 d . . . . .
N1 N 0.8760(5) 0.7559(5) -0.0212(3) 0.0164(7) Uani 1 1 d . . . . .
N2 N 0.1803(6) 0.1326(5) 0.5973(3) 0.0229(8) Uani 1 1 d . . . . .
C1 C 0.8003(6) 0.4529(6) 0.2477(4) 0.0183(9) Uani 1 1 d . . . . .
C2 C 0.6332(6) 0.3705(6) 0.3395(4) 0.0192(9) Uani 1 1 d . . . . .
C3 C 0.4572(7) 0.3461(6) 0.3142(4) 0.0208(9) Uani 1 1 d . . . . .
H3A H 0.440869 0.379883 0.238188 0.025 Uiso 1 1 calc R . . . .
C4 C 0.3044(7) 0.2724(6) 0.3993(4) 0.0228(10) Uani 1 1 d . . . . .
H4 H 0.181646 0.260029 0.383301 0.027 Uiso 1 1 calc R . . . .
C5 C 0.3365(6) 0.2177(6) 0.5080(4) 0.0192(9) Uani 1 1 d . . . . .
C6 C 0.5135(7) 0.2372(6) 0.5346(4) 0.0209(9) Uani 1 1 d . . . . .
H6 H 0.533012 0.196437 0.609444 0.025 Uiso 1 1 calc R . . . .
C7 C 0.6600(6) 0.3173(6) 0.4498(4) 0.0195(9) Uani 1 1 d . . . . .
H7 H 0.779927 0.336095 0.467006 0.023 Uiso 1 1 calc R . . . .
C9 C 0.8167(6) 0.8545(6) 0.0657(4) 0.0168(9) Uani 1 1 d . . . . .
H9 H 0.831526 0.800212 0.139515 0.020 Uiso 1 1 calc R . . . .
C10 C 0.7352(6) 1.0306(6) 0.0543(4) 0.0171(9) Uani 1 1 d . . . . .
H10 H 0.696709 1.095264 0.118621 0.020 Uiso 1 1 calc R . . . .
C11 C 0.7104(6) 1.1117(6) -0.0529(4) 0.0172(9) Uani 1 1 d . . . . .
C12 C 0.7700(6) 1.0093(6) -0.1432(4) 0.0192(9) Uani 1 1 d . . . . .
H12 H 0.755426 1.059861 -0.217707 0.023 Uiso 1 1 calc R . . . .
C13 C 0.8498(6) 0.8353(6) -0.1245(4) 0.0191(9) Uani 1 1 d . . . . .
H13 H 0.888468 0.767432 -0.187273 0.023 Uiso 1 1 calc R . . . .
C14 C 0.6259(6) 1.3051(6) -0.0714(4) 0.0209(9) Uani 1 1 d . . . . .
H14A H 0.556903 1.319816 -0.134378 0.025 Uiso 1 1 calc R . . . .
H14B H 0.527618 1.333161 -0.000804 0.025 Uiso 1 1 calc R . . . .

loop_
_atom_site_aniso_label
_atom_site_aniso_U_11
_atom_site_aniso_U_22
_atom_site_aniso_U_33
_atom_site_aniso_U_23
_atom_site_aniso_U_13
_atom_site_aniso_U_12
Cu1 0.0143(4) 0.0137(4) 0.0138(4) -0.0005(3) -0.0006(3) -0.0012(3)
O1 0.0172(15) 0.0209(15) 0.0140(15) -0.0004(12) -0.0006(12) -0.0009(12)
O2 0.0219(16) 0.0251(17) 0.0205(16) -0.0011(13) -0.0010(13) -0.0086(13)
O3 0.0192(16) 0.0163(15) 0.0199(15) 0.0001(12) -0.0022(12) -0.0050(12)
O4 0.0261(19) 0.060(3) 0.0247(18) 0.0051(17) -0.0040(15) -0.0183(17)
O5 0.0324(18) 0.0288(18) 0.0151(16) 0.0024(13) -0.0012(13) -0.0044(15)
N1 0.0125(17) 0.0162(18) 0.0204(18) -0.0005(14) -0.0043(14) -0.0027(14)
N2 0.022(2) 0.028(2) 0.0166(19) -0.0008(16) 0.0008(15) -0.0048(16)
C1 0.017(2) 0.016(2) 0.018(2) 0.0000(16) 0.0000(17) 0.0019(17)
C2 0.019(2) 0.017(2) 0.018(2) -0.0016(17) 0.0007(17) -0.0015(17)
C3 0.024(2) 0.022(2) 0.014(2) 0.0019(17) -0.0030(17) -0.0003(18)
C4 0.019(2) 0.028(2) 0.020(2) -0.0010(18) -0.0038(18) -0.0040(19)
C5 0.018(2) 0.020(2) 0.016(2) 0.0009(17) 0.0012(17) -0.0040(17)
C6 0.024(2) 0.020(2) 0.016(2) -0.0004(17) -0.0024(18) -0.0012(18)
C7 0.018(2) 0.020(2) 0.019(2) -0.0029(17) -0.0021(17) -0.0024(17)
C9 0.014(2) 0.017(2) 0.019(2) -0.0024(16) -0.0014(16) -0.0044(16)
C10 0.014(2) 0.020(2) 0.017(2) -0.0056(17) -0.0001(16) -0.0043(16)
C11 0.0118(19) 0.016(2) 0.022(2) -0.0005(17) -0.0009(16) -0.0049(16)
C12 0.017(2) 0.024(2) 0.015(2) 0.0025(17) -0.0027(16) -0.0029(18)
C13 0.018(2) 0.021(2) 0.016(2) 0.0010(17) -0.0011(17) -0.0024(17)
C14 0.016(2) 0.013(2) 0.031(2) 0.0029(17) -0.0017(18) -0.0033(17)

loop_
_atom_type_symbol
_atom_type_description
_atom_type_scat_dispersion_real
_atom_type_scat_dispersion_imag
_atom_type_scat_source
C C 0.0181 0.0091 'International Tables Vol C Tables 4.2.6.8 and 6.1.1.4'
H H 0.0000 0.0000 'International Tables Vol C Tables 4.2.6.8 and 6.1.1.4'
Cu Cu -1.9646 0.5888 'International Tables Vol C Tables 4.2.6.8 and 6.1.1.4'
N N 0.0311 0.0180 'International Tables Vol C Tables 4.2.6.8 and 6.1.1.4'
O O 0.0492 0.0322 'International Tables Vol C Tables 4.2.6.8 and 6.1.1.4'

loop_
_geom_angle_atom_site_label_1
_geom_angle_atom_site_label_2
_geom_angle_atom_site_label_3
_geom_angle
_geom_angle_site_symmetry_1
_geom_angle_site_symmetry_3
O1 Cu1 O1 180.00(14) 2_765 .
O1 Cu1 O3 92.97(11) . 2_775
O1 Cu1 O3 87.03(11) 2_765 2_775
O1 Cu1 O3 87.03(11) . 1_545
O1 Cu1 O3 92.97(11) 2_765 1_545
O1 Cu1 N1 89.60(13) 2_765 .
O1 Cu1 N1 90.40(13) . .
O1 Cu1 N1 89.60(13) . 2_765
O1 Cu1 N1 90.40(13) 2_765 2_765
O3 Cu1 O3 180.00(16) 1_545 2_775
N1 Cu1 O3 94.52(12) 2_765 1_545
N1 Cu1 O3 94.52(12) . 2_775
N1 Cu1 O3 85.48(12) . 1_545
N1 Cu1 O3 85.48(12) 2_765 2_775
N1 Cu1 N1 180.0 . 2_765
C1 O1 Cu1 129.2(3) . .
C14 O3 Cu1 133.4(3) . 1_565
C9 N1 Cu1 122.0(3) . .
C9 N1 C13 116.8(4) . .
C13 N1 Cu1 121.2(3) . .
O4 N2 O5 123.7(4) . .
O4 N2 C5 118.6(4) . .
O5 N2 C5 117.7(4) . .
O1 C1 C2 115.4(4) . .
O2 C1 O1 126.8(4) . .
O2 C1 C2 117.7(4) . .
C3 C2 C1 121.1(4) . .
C3 C2 C7 120.1(4) . .
C7 C2 C1 118.8(4) . .
C2 C3 C4 120.6(4) . .
C5 C4 C3 118.1(4) . .
C4 C5 N2 118.8(4) . .
C4 C5 C6 122.3(4) . .
C6 C5 N2 118.9(4) . .
C7 C6 C5 118.5(4) . .
C6 C7 C2 120.4(4) . .
N1 C9 C10 123.8(4) . .
C9 C10 C11 118.9(4) . .
C10 C11 C14 121.4(4) . .
C12 C11 C10 117.5(4) . .
C12 C11 C14 121.0(4) . .
C13 C12 C11 119.8(4) . .
N1 C13 C12 123.2(4) . .
O3 C14 C11 112.5(3) . .

loop_
_geom_bond_atom_site_label_1
_geom_bond_atom_site_label_2
_geom_bond_distance
_geom_bond_site_symmetry_2
Cu1 O1 1.996(3) 2_765
Cu1 O1 1.996(3) .
Cu1 O3 2.379(3) 2_775
Cu1 O3 2.379(3) 1_545
Cu1 N1 2.023(3) .
Cu1 N1 2.023(3) 2_765
O1 C1 1.270(5) .
O2 C1 1.250(5) .
O3 C14 1.422(5) .
O4 N2 1.228(5) .
O5 N2 1.232(5) .
N1 C9 1.338(5) .
N1 C13 1.348(5) .
N2 C5 1.466(5) .
C1 C2 1.520(6) .
C2 C3 1.388(6) .
C2 C7 1.388(6) .
C3 C4 1.391(6) .
C4 C5 1.385(6) .
C5 C6 1.392(6) .
C6 C7 1.382(6) .
C9 C10 1.380(6) .
C10 C11 1.391(6) .
C11 C12 1.389(6) .
C11 C14 1.511(6) .
C12 C13 1.370(6) .
